data_2217192
loop_
_publ_author_name
'Tang, Jun-jie'
'Chen, Jing'
'Wang, Jin-tang'
'Lu, Ai-hua'
'Chen, You-sheng'

_publ_section_title
;
 4-Bromo-2,6-dimethylanilinium bromide monohydrate
;
_journal_coeditor_code LW2046
_journal_issue 1
_journal_name_full 'Acta Crystallographica Section E'
_journal_page_first o244
_journal_page_last o244
_journal_paper_doi 10.1107/S1600536807064896
_journal_volume 64
_journal_year 2008
_chemical_formula_iupac 'C8 H11 Br N +, Br -, H2 O'
_chemical_formula_moiety 'C8 H11 Br N +, Br -, H2 O'
_chemical_formula_sum 'C8 H13 Br2 N O'
_chemical_formula_weight 298.99
_chemical_name_systematic
;
4-Bromo-2,6-dimethylanilinium bromide monohydrate
;
_space_group_IT_number 14
_symmetry_cell_setting monoclinic
_symmetry_space_group_name_Hall '-P 2yn'
_symmetry_space_group_name_H-M 'P 1 21/n 1'
_atom_sites_solution_hydrogens difmap
_atom_sites_solution_primary direct
_atom_sites_solution_secondary difmap
_audit_creation_method SHELXL-97
_cell_angle_alpha 90.00
_cell_angle_beta 109.98(3)
_cell_angle_gamma 90.00
_cell_formula_units_Z 4
_cell_length_a 7.1630(14)
_cell_length_b 18.649(4)
_cell_length_c 8.4770(17)
_cell_measurement_reflns_used 25
_cell_measurement_temperature 293(2)
_cell_measurement_theta_max 13
_cell_measurement_theta_min 9
_cell_volume 1064.2(4)
_computing_cell_refinement 'CAD-4 Software (Enraf--Nonius,1989)'
_computing_data_collection 'CAD-4 Software (Enraf--Nonius,1989)'
_computing_data_reduction 'XCAD4 (Harms & Wocadlo, 1995)'
_computing_molecular_graphics 'SHELXL97 (Sheldrick, 1997)'
_computing_publication_material 'SHELXL97 (Sheldrick, 1997)'
_computing_structure_refinement 'SHELXL97 (Sheldrick, 1997)'
_computing_structure_solution 'SHELXS97 (Sheldrick, 1997)'
_diffrn_ambient_temperature 293(2)
_diffrn_measured_fraction_theta_full 0.997
_diffrn_measured_fraction_theta_max 0.997
_diffrn_measurement_device_type 'Enraf--Nonius CAD-4 diffractometer'
_diffrn_measurement_method \w/2\q
_diffrn_radiation_monochromator graphite
_diffrn_radiation_source 'fine-focus sealed tube'
_diffrn_radiation_type MoK\a
_diffrn_radiation_wavelength 0.71073
_diffrn_reflns_av_R_equivalents 0.0000
_diffrn_reflns_av_sigmaI/netI 0.0668
_diffrn_reflns_limit_h_max 8
_diffrn_reflns_limit_h_min -8
_diffrn_reflns_limit_k_max 22
_diffrn_reflns_limit_k_min 0
_diffrn_reflns_limit_l_max 10
_diffrn_reflns_limit_l_min 0
_diffrn_reflns_number 2077
_diffrn_reflns_theta_full 25.96
_diffrn_reflns_theta_max 25.96
_diffrn_reflns_theta_min 2.18
_diffrn_standards_decay_% 0
_diffrn_standards_interval_count 200
_diffrn_standards_number 3
_exptl_absorpt_coefficient_mu 7.575
_exptl_absorpt_correction_T_max 0.2210
_exptl_absorpt_correction_T_min 0.1516
_exptl_absorpt_correction_type psi-scan
_exptl_absorpt_process_details '(North <i>et al.</i>,  1968)'
_exptl_crystal_colour colorless
_exptl_crystal_density_diffrn 1.866
_exptl_crystal_density_method 'not measured'
_exptl_crystal_description block
_exptl_crystal_F_000 584
_exptl_crystal_size_max 0.40
_exptl_crystal_size_mid 0.20
_exptl_crystal_size_min 0.20
_refine_diff_density_max 0.420
_refine_diff_density_min -0.519
_refine_ls_extinction_method none
_refine_ls_goodness_of_fit_ref 0.965
_refine_ls_hydrogen_treatment mixed
_refine_ls_matrix_type full
_refine_ls_number_parameters 120
_refine_ls_number_reflns 2077
_refine_ls_number_restraints 2
_refine_ls_restrained_S_all 0.965
_refine_ls_R_factor_all 0.0869
_refine_ls_R_factor_gt 0.0450
_refine_ls_shift/su_max 0.000
_refine_ls_shift/su_mean 0.000
_refine_ls_structure_factor_coef Fsqd
_refine_ls_weighting_details 'calc w=1/[\s^2^(Fo^2^)+(0.0437P)^2^] where P=(Fo^2^+2Fc^2^)/3'
_refine_ls_weighting_scheme calc
_refine_ls_wR_factor_gt 0.0854
_refine_ls_wR_factor_ref 0.0964
_reflns_number_gt 1346
_reflns_number_total 2077
_reflns_threshold_expression I>2\s(I)
_cod_data_source_file lw2046.cif
_cod_data_source_block I
_cod_depositor_comments
;
The following automatic conversions were performed:
'_symmetry_cell_setting' value 'Monoclinic' changed to 'monoclinic'
according to '/home/saulius/struct/CIF-dictionaries/cif_core.dic'
dictionary named 'cif_core.dic' version 2.4.1 from 2010-06-29.

Automatic conversion script
Id: cif_fix_enum 1527 2010-12-29 10:47:43Z saulius 

The following automatic conversions were performed:

'_symmetry_cell_setting' value 'Monoclinic' changed to 'monoclinic'
according to /home/saulius/struct/CIF-dictionaries/cif_core.dic
dictionary named 'cif_core.dic' version 2.4.1 from 2010-06-29.

Automatic conversion script
Id: cif_fix_values 1715 2011-07-08 13:25:40Z adriana 
;
_cod_original_sg_symbol_H-M 'P 21/n'
_cod_database_code 2217192
_cod_database_fobs_code 2217192

loop_
_symmetry_equiv_pos_as_xyz
'x, y, z'
'-x+1/2, y+1/2, -z+1/2'
'-x, -y, -z'
'x-1/2, -y-1/2, z-1/2'

loop_
_atom_site_type_symbol
_atom_site_label
_atom_site_fract_x
_atom_site_fract_y
_atom_site_fract_z
_atom_site_U_iso_or_equiv
_atom_site_adp_type
_atom_site_calc_flag
_atom_site_refinement_flags
_atom_site_occupancy
Br Br1 0.93285(11) 0.38204(3) 0.77315(8) 0.0490(2) Uani d . 1
Br Br2 0.47862(10) 0.69675(3) 0.95867(8) 0.0407(2) Uani d . 1
C C1 0.7335(8) 0.5937(3) 0.4804(7) 0.0276(13) Uani d . 1
C C2 0.6858(8) 0.5297(3) 0.3931(7) 0.0310(13) Uani d . 1
C C3 0.7483(8) 0.4664(3) 0.4828(7) 0.0346(14) Uani d . 1
H H3 0.7195 0.4224 0.4282 0.041 Uiso calc R 1
C C4 0.8528(9) 0.4691(3) 0.6521(7) 0.0368(15) Uani d . 1
C C5 0.9007(8) 0.5334(3) 0.7373(7) 0.0330(14) Uani d . 1
H H5 0.9728 0.5338 0.8517 0.040 Uiso calc R 1
C C6 0.8412(8) 0.5966(3) 0.6519(6) 0.0298(13) Uani d . 1
C C7 0.5756(9) 0.5250(3) 0.2060(6) 0.0410(16) Uani d . 1
H H7A 0.4469 0.5466 0.1799 0.062 Uiso calc R 1
H H7B 0.5605 0.4755 0.1723 0.062 Uiso calc R 1
H H7C 0.6494 0.5497 0.1472 0.062 Uiso calc R 1
C C8 0.8945(9) 0.6665(3) 0.7470(7) 0.0420(16) Uani d . 1
H H8A 0.7752 0.6910 0.7436 0.063 Uiso calc R 1
H H8B 0.9682 0.6960 0.6964 0.063 Uiso calc R 1
H H8C 0.9739 0.6569 0.8616 0.063 Uiso calc R 1
N N1 0.6621(7) 0.6625(2) 0.3935(5) 0.0336(12) Uani d . 1
H H1A 0.6039 0.6545 0.2841 0.050 Uiso calc R 1
H H1B 0.7645 0.6921 0.4099 0.050 Uiso calc R 1
H H1C 0.5749 0.6822 0.4343 0.050 Uiso calc R 1
O O1 0.4192(8) 0.7175(3) 0.5552(6) 0.0494(12) Uani d D 1
H H1 0.442(3) 0.710(4) 0.657(3) 0.05(2) Uiso d D 1
H H2 0.306(3) 0.736(4) 0.518(3) 0.09(3) Uiso d D 1

loop_
_atom_site_aniso_label
_atom_site_aniso_U_11
_atom_site_aniso_U_22
_atom_site_aniso_U_33
_atom_site_aniso_U_12
_atom_site_aniso_U_13
_atom_site_aniso_U_23
Br1 0.0650(5) 0.0365(4) 0.0427(4) 0.0084(4) 0.0147(3) 0.0129(3)
Br2 0.0445(4) 0.0422(4) 0.0337(3) 0.0045(3) 0.0113(3) 0.0053(3)
C1 0.030(3) 0.028(3) 0.027(3) -0.001(2) 0.012(3) 0.000(2)
C2 0.035(3) 0.033(3) 0.027(3) -0.001(3) 0.014(3) -0.006(3)
C3 0.040(4) 0.027(3) 0.034(3) -0.005(3) 0.011(3) -0.005(3)
C4 0.038(4) 0.039(4) 0.033(3) -0.001(3) 0.011(3) 0.010(3)
C5 0.037(4) 0.034(3) 0.024(3) 0.002(3) 0.006(3) 0.002(3)
C6 0.031(3) 0.034(3) 0.023(3) -0.001(3) 0.008(3) -0.006(2)
C7 0.054(4) 0.038(4) 0.025(3) -0.006(3) 0.006(3) -0.009(3)
C8 0.045(4) 0.048(4) 0.027(3) 0.003(3) 0.003(3) -0.004(3)
N1 0.037(3) 0.032(3) 0.033(3) 0.002(2) 0.012(2) 0.000(2)
O1 0.052(3) 0.069(4) 0.026(3) 0.019(3) 0.012(2) 0.005(2)

loop_
_atom_type_symbol
_atom_type_description
_atom_type_scat_dispersion_real
_atom_type_scat_dispersion_imag
_atom_type_scat_source
C C 0.0033 0.0016 'International Tables Vol C Tables 4.2.6.8 and 6.1.1.4'
H H 0.0000 0.0000 'International Tables Vol C Tables 4.2.6.8 and 6.1.1.4'
N N 0.0061 0.0033 'International Tables Vol C Tables 4.2.6.8 and 6.1.1.4'
O O 0.0106 0.0060 'International Tables Vol C Tables 4.2.6.8 and 6.1.1.4'
Br Br -0.2901 2.4595 'International Tables Vol C Tables 4.2.6.8 and 6.1.1.4'

loop_
_geom_angle_atom_site_label_1
_geom_angle_atom_site_label_2
_geom_angle_atom_site_label_3
_geom_angle
C2 C1 C6 122.6(5)
C2 C1 N1 120.0(5)
C6 C1 N1 117.3(5)
C1 C2 C3 117.6(5)
C1 C2 C7 123.8(5)
C3 C2 C7 118.5(5)
C4 C3 C2 119.9(5)
C4 C3 H3 120.1
C2 C3 H3 120.1
C3 C4 C5 121.8(5)
C3 C4 Br1 119.3(5)
C5 C4 Br1 118.9(4)
C6 C5 C4 119.5(5)
C6 C5 H5 120.2
C4 C5 H5 120.2
C5 C6 C1 118.5(5)
C5 C6 C8 118.9(5)
C1 C6 C8 122.6(5)
C2 C7 H7A 109.5
C2 C7 H7B 109.5
H7A C7 H7B 109.5
C2 C7 H7C 109.5
H7A C7 H7C 109.5
H7B C7 H7C 109.5
C6 C8 H8A 109.5
C6 C8 H8B 109.5
H8A C8 H8B 109.5
C6 C8 H8C 109.5
H8A C8 H8C 109.5
H8B C8 H8C 109.5
C1 N1 H1A 109.5
C1 N1 H1B 109.5
H1A N1 H1B 109.5
C1 N1 H1C 109.5
H1A N1 H1C 109.5
H1B N1 H1C 109.5
H1 O1 H2 106(3)

loop_
_geom_bond_atom_site_label_1
_geom_bond_atom_site_label_2
_geom_bond_distance
Br1 C4 1.901(6)
C1 C2 1.384(7)
C1 C6 1.395(7)
C1 N1 1.481(6)
C2 C3 1.393(7)
C2 C7 1.513(7)
C3 C4 1.374(7)
C3 H3 0.9300
C4 C5 1.381(8)
C5 C6 1.373(7)
C5 H5 0.9300
C6 C8 1.511(7)
C7 H7A 0.9600
C7 H7B 0.9600
C7 H7C 0.9600
C8 H8A 0.9600
C8 H8B 0.9600
C8 H8C 0.9600
N1 H1A 0.8900
N1 H1B 0.8900
N1 H1C 0.8900
O1 H1 0.84(2)
O1 H2 0.84(2)

loop_
_geom_hbond_atom_site_label_D
_geom_hbond_atom_site_label_H
_geom_hbond_atom_site_label_A
_geom_hbond_site_symmetry_A
_geom_hbond_distance_DH
_geom_hbond_distance_HA
_geom_hbond_distance_DA
_geom_hbond_angle_DHA
O1 H2 Br2 4_575 0.84(2) 2.56(3) 3.380(5) 169(3)
O1 H1 Br2 . 0.84(2) 2.50(2) 3.322(5) 174(3)
N1 H1C O1 . 0.89 1.87 2.754(6) 170
N1 H1B Br2 4_675 0.89 2.53 3.388(5) 163
N1 H1A Br2 1_554 0.89 2.71 3.523(4) 153

loop_
_geom_torsion_atom_site_label_1
_geom_torsion_atom_site_label_2
_geom_torsion_atom_site_label_3
_geom_torsion_atom_site_label_4
_geom_torsion
C6 C1 C2 C3 0.4(8)
N1 C1 C2 C3 -176.9(5)
C6 C1 C2 C7 -177.7(5)
N1 C1 C2 C7 5.0(8)
C1 C2 C3 C4 0.2(9)
C7 C2 C3 C4 178.5(5)
C2 C3 C4 C5 -0.8(9)
C2 C3 C4 Br1 178.9(4)
C3 C4 C5 C6 0.7(9)
Br1 C4 C5 C6 -179.0(4)
C4 C5 C6 C1 0.0(8)
C4 C5 C6 C8 179.9(5)
C2 C1 C6 C5 -0.6(8)
N1 C1 C6 C5 176.8(5)
C2 C1 C6 C8 179.5(6)
N1 C1 C6 C8 -3.1(8)

loop_
_cod_related_entry_id
_cod_related_entry_database
_cod_related_entry_code
1 ChemSpider 21119554
